data_7018441
loop_
_publ_author_name
'Perry, Houston P.'
'Gagnon, Kevin J.'
'Law, Justin'
'Teat, Simon'
'Clearfield, Abraham'

_publ_section_title
;
 Divalent metal phosphonate coordination polymers constructed from a
 dipiperidine-based bisphosphonate ligand.
;
_journal_issue 14
_journal_name_full 'Dalton transactions (Cambridge, England : 2003)'
_journal_page_first 3985
_journal_page_last 3994
_journal_paper_doi 10.1039/c2dt11986b
_journal_volume 41
_journal_year 2012
_chemical_formula_sum 'C6 H12 Cl Co N O3 P'
_chemical_formula_weight 271.52
_chemical_name_systematic
;
?
;
_space_group_IT_number 14
_symmetry_cell_setting monoclinic
_symmetry_space_group_name_Hall '-P 2ybc'
_symmetry_space_group_name_H-M 'P 1 21/c 1'
_atom_sites_solution_hydrogens geom
_atom_sites_solution_primary direct
_atom_sites_solution_secondary difmap
_audit_creation_method SHELXL-97
_cell_angle_alpha 90.00
_cell_angle_beta 90.362(4)
_cell_angle_gamma 90.00
_cell_formula_units_Z 4
_cell_length_a 10.170(4)
_cell_length_b 9.611(4)
_cell_length_c 10.184(4)
_cell_measurement_reflns_used 5240
_cell_measurement_temperature 110(2)
_cell_measurement_theta_max 28.09
_cell_measurement_theta_min 2.91
_cell_volume 995.4(7)
_computing_cell_refinement 'Bruker SAINT v7.34a'
_computing_data_collection 'Bruker APEX 2'
_computing_data_reduction 'Bruker SAINT v7.34a'
_computing_molecular_graphics 'Bruker SHELXTL'
_computing_publication_material 'Bruker SHELXTL & local programs'
_computing_structure_refinement 'SHELXL-97 (Sheldrick, 1997)'
_computing_structure_solution 'SHELXS-97 (Sheldrick, 1990)'
_diffrn_ambient_temperature 110(2)
_diffrn_measured_fraction_theta_full 0.999
_diffrn_measured_fraction_theta_max 0.999
_diffrn_measurement_device_type 'Bruker APEXII CCD Area Diffractometer'
_diffrn_measurement_method '\w scans with narrow frames'
_diffrn_radiation_monochromator graphite
_diffrn_radiation_source 'fine-focus sealed tube'
_diffrn_radiation_type MoK\a
_diffrn_radiation_wavelength 0.71073
_diffrn_reflns_av_R_equivalents 0.0789
_diffrn_reflns_av_sigmaI/netI 0.0441
_diffrn_reflns_limit_h_max 12
_diffrn_reflns_limit_h_min -12
_diffrn_reflns_limit_k_max 12
_diffrn_reflns_limit_k_min -12
_diffrn_reflns_limit_l_max 13
_diffrn_reflns_limit_l_min -13
_diffrn_reflns_number 10732
_diffrn_reflns_theta_full 26.97
_diffrn_reflns_theta_max 26.97
_diffrn_reflns_theta_min 2.00
_exptl_absorpt_coefficient_mu 2.126
_exptl_absorpt_correction_type none
_exptl_absorpt_process_details none
_exptl_crystal_colour blue
_exptl_crystal_density_diffrn 1.812
_exptl_crystal_density_method 'not measured'
_exptl_crystal_description plate
_exptl_crystal_F_000 552
_exptl_crystal_size_max 0.12
_exptl_crystal_size_mid 0.10
_exptl_crystal_size_min 0.02
_refine_diff_density_max 0.485
_refine_diff_density_min -0.283
_refine_diff_density_rms 0.080
_refine_ls_extinction_method none
_refine_ls_goodness_of_fit_ref 1.045
_refine_ls_hydrogen_treatment constr
_refine_ls_matrix_type full
_refine_ls_number_parameters 118
_refine_ls_number_reflns 2152
_refine_ls_number_restraints 0
_refine_ls_restrained_S_all 1.045
_refine_ls_R_factor_all 0.0299
_refine_ls_R_factor_gt 0.0258
_refine_ls_shift/su_max 0.001
_refine_ls_shift/su_mean 0.000
_refine_ls_structure_factor_coef Fsqd
_refine_ls_weighting_details 'calc w=1/[\s^2^(Fo^2^)+(0.0353P)^2^+0.1701P] where P=(Fo^2^+2Fc^2^)/3'
_refine_ls_weighting_scheme calc
_refine_ls_wR_factor_gt 0.0699
_refine_ls_wR_factor_ref 0.0717
_reflns_number_gt 1888
_reflns_number_total 2152
_reflns_threshold_expression >2sigma(I)
_cod_data_source_file c2dt11986b.txt
_cod_data_source_block j1
_cod_original_cell_volume 995.5(6)
_cod_original_sg_symbol_H-M P2(1)/c
_cod_database_code 7018441

loop_
_symmetry_equiv_pos_as_xyz
'x, y, z'
'-x, y+1/2, -z+1/2'
'-x, -y, -z'
'x, -y-1/2, z-1/2'

loop_
_atom_site_label
_atom_site_type_symbol
_atom_site_fract_x
_atom_site_fract_y
_atom_site_fract_z
_atom_site_U_iso_or_equiv
_atom_site_adp_type
_atom_site_occupancy
_atom_site_symmetry_multiplicity
_atom_site_calc_flag
_atom_site_refinement_flags
Co1 Co 0.88951(2) 0.10803(3) 0.36392(2) 0.01322(10) Uani 1 1 d .
P2 P 1.01537(5) 0.29366(5) 0.13557(5) 0.01258(13) Uani 1 1 d .
O1 O 0.90885(13) 0.20606(14) 0.19613(13) 0.0158(3) Uani 1 1 d .
O2 O 1.00767(14) 0.20312(15) 0.48677(13) 0.0167(3) Uani 1 1 d .
O3 O 0.97859(13) -0.06154(14) 0.30255(14) 0.0164(3) Uani 1 1 d .
C6 C 1.17256(19) 0.2152(2) 0.1805(2) 0.0165(4) Uani 1 1 d .
H6A H 1.2428 0.2611 0.1293 0.020 Uiso 1 1 calc R
H6B H 1.1900 0.2342 0.2745 0.020 Uiso 1 1 calc R
Cl1 Cl 0.68174(5) 0.07465(7) 0.42267(6) 0.03113(16) Uani 1 1 d .
C4 C 1.42516(19) 0.0276(2) 0.1746(2) 0.0202(5) Uani 1 1 d .
H4A H 1.4950 -0.0201 0.2256 0.024 Uiso 1 1 calc R
H4B H 1.4408 0.1290 0.1808 0.024 Uiso 1 1 calc R
C3 C 1.43327(19) -0.0173(2) 0.0305(2) 0.0177(4) Uani 1 1 d .
H3 H 1.4210 -0.1205 0.0265 0.021 Uiso 1 1 calc R
N1 N 1.18097(16) 0.06117(18) 0.15819(17) 0.0157(4) Uani 1 1 d .
H1 H 1.1037 0.0234 0.1911 0.019 Uiso 1 1 calc R
C2 C 1.31922(18) 0.0510(2) -0.0449(2) 0.0184(4) Uani 1 1 d .
H2A H 1.3325 0.1530 -0.0463 0.022 Uiso 1 1 calc R
H2B H 1.3194 0.0175 -0.1369 0.022 Uiso 1 1 calc R
C5 C 1.29248(19) -0.0063(2) 0.2337(2) 0.0196(4) Uani 1 1 d .
H5A H 1.2799 -0.1085 0.2339 0.024 Uiso 1 1 calc R
H5B H 1.2908 0.0261 0.3259 0.024 Uiso 1 1 calc R
C1 C 1.18714(19) 0.0190(2) 0.0160(2) 0.0173(4) Uani 1 1 d .
H1A H 1.1174 0.0686 -0.0336 0.021 Uiso 1 1 calc R
H1B H 1.1697 -0.0820 0.0087 0.021 Uiso 1 1 calc R

loop_
_atom_site_aniso_label
_atom_site_aniso_U_11
_atom_site_aniso_U_22
_atom_site_aniso_U_33
_atom_site_aniso_U_23
_atom_site_aniso_U_13
_atom_site_aniso_U_12
Co1 0.01778(17) 0.01230(16) 0.00956(16) -0.00011(10) 0.00006(10) -0.00030(10)
P2 0.0174(3) 0.0106(3) 0.0097(3) 0.00009(18) -0.00029(19) 0.00169(18)
O1 0.0198(7) 0.0141(7) 0.0135(7) 0.0027(6) -0.0020(6) -0.0016(5)
O2 0.0208(7) 0.0193(8) 0.0100(7) -0.0018(6) 0.0005(5) -0.0051(6)
O3 0.0233(7) 0.0098(7) 0.0160(8) 0.0017(6) 0.0043(6) 0.0009(6)
C6 0.0179(10) 0.0159(10) 0.0157(10) -0.0023(8) -0.0020(8) 0.0009(8)
Cl1 0.0190(3) 0.0553(4) 0.0191(3) 0.0010(3) 0.0010(2) -0.0046(2)
C4 0.0155(10) 0.0298(12) 0.0153(11) 0.0017(9) -0.0013(8) 0.0025(8)
C3 0.0156(10) 0.0219(11) 0.0156(10) 0.0002(8) -0.0002(8) 0.0011(8)
N1 0.0148(8) 0.0166(9) 0.0155(9) 0.0003(7) 0.0005(6) 0.0008(7)
C2 0.0162(10) 0.0249(12) 0.0141(10) -0.0009(8) -0.0007(8) 0.0004(8)
C5 0.0202(10) 0.0228(11) 0.0159(10) 0.0062(9) 0.0007(8) 0.0046(8)
C1 0.0166(10) 0.0198(11) 0.0156(10) -0.0045(8) -0.0014(8) 0.0013(8)

loop_
_atom_type_symbol
_atom_type_description
_atom_type_scat_dispersion_real
_atom_type_scat_dispersion_imag
_atom_type_scat_source
C C 0.0033 0.0016 'International Tables Vol C Tables 4.2.6.8 and 6.1.1.4'
H H 0.0000 0.0000 'International Tables Vol C Tables 4.2.6.8 and 6.1.1.4'
O O 0.0106 0.0060 'International Tables Vol C Tables 4.2.6.8 and 6.1.1.4'
P P 0.1023 0.0942 'International Tables Vol C Tables 4.2.6.8 and 6.1.1.4'
Co Co 0.3494 0.9721 'International Tables Vol C Tables 4.2.6.8 and 6.1.1.4'
N N 0.0061 0.0033 'International Tables Vol C Tables 4.2.6.8 and 6.1.1.4'
Cl Cl 0.1484 0.1585 'International Tables Vol C Tables 4.2.6.8 and 6.1.1.4'

loop_
_geom_angle_atom_site_label_1
_geom_angle_atom_site_label_2
_geom_angle_atom_site_label_3
_geom_angle
_geom_angle_site_symmetry_1
_geom_angle_site_symmetry_3
O2 Co1 O1 105.55(6) . .
O2 Co1 O3 107.93(6) . .
O1 Co1 O3 94.14(6) . .
O2 Co1 Cl1 118.46(5) . .
O1 Co1 Cl1 113.85(4) . .
O3 Co1 Cl1 113.96(5) . .
O1 P2 O2 112.80(8) . 4_565
O1 P2 O3 111.53(8) . 2_755
O2 P2 O3 113.25(8) 4_565 2_755
O1 P2 C6 107.33(9) . .
O2 P2 C6 107.37(9) 4_565 .
O3 P2 C6 103.90(9) 2_755 .
P2 O1 Co1 134.50(9) . .
P2 O2 Co1 132.53(9) 4_566 .
P2 O3 Co1 129.80(9) 2_745 .
N1 C6 P2 114.89(13) . .
C5 C4 C3 111.89(17) . .
C4 C3 C3 112.3(2) . 3_855
C4 C3 C2 108.28(17) . .
C3 C3 C2 111.9(2) 3_855 .
C6 N1 C1 114.45(16) . .
C6 N1 C5 112.94(16) . .
C1 N1 C5 109.74(16) . .
C1 C2 C3 112.18(17) . .
N1 C5 C4 111.87(17) . .
N1 C1 C2 112.45(16) . .

loop_
_geom_bond_atom_site_label_1
_geom_bond_atom_site_label_2
_geom_bond_distance
_geom_bond_site_symmetry_2
Co1 O2 1.9560(15) .
Co1 O1 1.9624(15) .
Co1 O3 1.9684(15) .
Co1 Cl1 2.2230(9) .
P2 O1 1.5071(15) .
P2 O2 1.5173(15) 4_565
P2 O3 1.5289(15) 2_755
P2 C6 1.823(2) .
C6 N1 1.501(3) .
C4 C5 1.516(3) .
C4 C3 1.532(3) .
C3 C3 1.533(4) 3_855
C3 C2 1.535(3) .
N1 C1 1.506(3) .
N1 C5 1.512(3) .
C2 C1 1.515(3) .
